data_7035077
loop_
_publ_author_name
'Zhang, Long'
'Yan, Tao'
'Han, Ying-Feng'
'Hahn, F. Ekkehardt'
'Jin, Guo-Xin'

_publ_section_title
;
 Synthesis of a new type of alkene metal complex using face-capping
 thione-alkene ligands.
;
_journal_issue 19
_journal_name_full 'Dalton transactions (Cambridge, England : 2003)'
_journal_page_first 8797
_journal_page_last 8800
_journal_paper_doi 10.1039/c5dt01311a
_journal_volume 44
_journal_year 2015
_chemical_formula_sum 'C28 H39 F6 N4 O8 Rh S4'
_chemical_formula_weight 904.78
_chemical_name_systematic
; 
 ? 
;
_space_group_crystal_system triclinic
_space_group_IT_number 2
_space_group_name_Hall '-P 1'
_space_group_name_H-M_alt 'P -1'
_symmetry_space_group_name_Hall '-P 1'
_symmetry_space_group_name_H-M 'P -1'
_atom_sites_solution_hydrogens mixed
_audit_creation_method SHELXL-2013
_audit_update_record
;
2015-03-11 deposited with the CCDC.
2015-04-15 downloaded from the CCDC.
;
_cell_angle_alpha 105.937(3)
_cell_angle_beta 107.966(3)
_cell_angle_gamma 106.131(2)
_cell_formula_units_Z 2
_cell_length_a 11.3390(15)
_cell_length_b 13.3112(18)
_cell_length_c 14.488(3)
_cell_measurement_reflns_used 3249
_cell_measurement_temperature 173(2)
_cell_measurement_theta_max 27.25
_cell_measurement_theta_min 2.75
_cell_volume 1836.4(5)
_computing_cell_refinement 'Bruker SAINT'
_computing_data_collection 'Bruker APEX2'
_computing_data_reduction 'Bruker SAINT'
_computing_molecular_graphics 'Bruker SHELXTL'
_computing_publication_material 'Bruker SHELXTL'
_computing_structure_refinement 'SHELXL-2013 (Sheldrick, 2013)'
_computing_structure_solution 'SHELXS-97 (Sheldrick, 2008)'
_diffrn_ambient_temperature 173(2)
_diffrn_measured_fraction_theta_full 0.982
_diffrn_measured_fraction_theta_max 0.981
_diffrn_measurement_device_type 'Bruker APEX-II CCD'
_diffrn_measurement_method '\f and \w scans'
_diffrn_radiation_type MoK\a
_diffrn_radiation_wavelength 0.71073
_diffrn_reflns_av_R_equivalents 0.0335
_diffrn_reflns_av_unetI/netI 0.0709
_diffrn_reflns_laue_measured_fraction_full 0.982
_diffrn_reflns_laue_measured_fraction_max 0.981
_diffrn_reflns_limit_h_max 14
_diffrn_reflns_limit_h_min -14
_diffrn_reflns_limit_k_max 17
_diffrn_reflns_limit_k_min -17
_diffrn_reflns_limit_l_max 18
_diffrn_reflns_limit_l_min -17
_diffrn_reflns_number 13482
_diffrn_reflns_point_group_measured_fraction_full 0.982
_diffrn_reflns_point_group_measured_fraction_max 0.981
_diffrn_reflns_theta_full 25.242
_diffrn_reflns_theta_max 27.483
_diffrn_reflns_theta_min 1.608
_exptl_absorpt_coefficient_mu 0.775
_exptl_absorpt_correction_T_max 0.746
_exptl_absorpt_correction_T_min 0.687
_exptl_absorpt_correction_type multi-scan
_exptl_absorpt_process_details sadabs
_exptl_crystal_colour orange
_exptl_crystal_density_diffrn 1.636
_exptl_crystal_description sheet
_exptl_crystal_F_000 924
_exptl_crystal_size_max 0.240
_exptl_crystal_size_mid 0.060
_exptl_crystal_size_min 0.040
_refine_diff_density_max 0.748
_refine_diff_density_min -0.572
_refine_diff_density_rms 0.133
_refine_ls_extinction_method none
_refine_ls_goodness_of_fit_ref 1.066
_refine_ls_hydrogen_treatment mixed
_refine_ls_matrix_type full
_refine_ls_number_parameters 477
_refine_ls_number_reflns 8262
_refine_ls_number_restraints 10
_refine_ls_restrained_S_all 1.068
_refine_ls_R_factor_all 0.0731
_refine_ls_R_factor_gt 0.0459
_refine_ls_shift/su_max 0.001
_refine_ls_shift/su_mean 0.000
_refine_ls_structure_factor_coef Fsqd
_refine_ls_weighting_details
; 
 w=1/[\s^2^(Fo^2^)+(0.0573P)^2^+4.1693P] 
 where P=(Fo^2^+2Fc^2^)/3 
;
_refine_ls_weighting_scheme calc
_refine_ls_wR_factor_gt 0.1057
_refine_ls_wR_factor_ref 0.1420
_reflns_Friedel_coverage 0.000
_reflns_number_gt 6218
_reflns_number_total 8262
_reflns_threshold_expression 'I > 2\s(I)'
_cod_data_source_file c5dt01311a2.cif
_cod_data_source_block 4-(OTf)2
_cod_depositor_comments 'Adding full bibliography for 7035074--7035080.cif.'
_cod_database_code 7035077
_shelx_space_group_comment
; 
The symmetry employed for this shelxl refinement is uniquely defined 
by the following loop, which should always be used as a source of 
symmetry information in preference to the above space-group names. 
They are only intended as comments. 
;
_shelx_estimated_absorpt_t_min 0.836
_shelx_estimated_absorpt_t_max 0.970
_shelxl_version_number 2013-2

loop_
_space_group_symop_operation_xyz
'x, y, z'
'-x, -y, -z'

loop_
_atom_site_label
_atom_site_type_symbol
_atom_site_fract_x
_atom_site_fract_y
_atom_site_fract_z
_atom_site_U_iso_or_equiv
_atom_site_adp_type
_atom_site_occupancy
_atom_site_site_symmetry_order
_atom_site_calc_flag
_atom_site_refinement_flags_posn
_atom_site_refinement_flags_adp
_atom_site_refinement_flags_occupancy
Rh1 Rh 0.75967(4) 0.27858(3) 0.61874(3) 0.01633(11) Uani 1 1 d . . .
S1 S 0.70810(13) 0.17644(10) 0.43764(9) 0.0237(3) Uani 1 1 d . . .
S2 S 0.53045(12) 0.17335(10) 0.57867(9) 0.0232(2) Uani 1 1 d . . .
S3 S 0.20163(13) 0.26019(11) 0.45438(10) 0.0284(3) Uani 1 1 d . . .
S4 S 0.21229(14) 0.30354(13) 0.98050(10) 0.0340(3) Uani 1 1 d . . .
N1 N 0.5530(4) 0.2045(3) 0.2665(3) 0.0240(8) Uani 1 1 d . . .
N2 N 0.6960(4) 0.3631(3) 0.4002(3) 0.0221(8) Uani 1 1 d . . .
N3 N 0.5471(4) 0.3754(3) 0.7115(3) 0.0216(8) Uani 1 1 d . . .
N4 N 0.4073(4) 0.2253(3) 0.7091(3) 0.0220(8) Uani 1 1 d . . .
O1 O 0.2017(4) 0.1640(4) 0.4804(3) 0.0410(10) Uani 1 1 d . . .
O2 O 0.3192(4) 0.3644(4) 0.5199(3) 0.0496(11) Uani 1 1 d . . .
O3 O 0.0756(4) 0.2757(3) 0.4315(3) 0.0367(9) Uani 1 1 d . . .
O4 O 0.1713(4) 0.2883(4) 0.8724(3) 0.0505(12) Uani 1 1 d . . .
O5 O 0.1825(7) 0.3884(5) 1.0406(5) 0.087(2) Uani 1 1 d . . .
O6 O 0.3445(4) 0.3078(5) 1.0282(4) 0.0640(14) Uani 1 1 d . . .
F1 F 0.3251(4) 0.2103(4) 0.3335(3) 0.0623(11) Uani 1 1 d . . .
F2 F 0.1098(4) 0.1269(3) 0.2565(3) 0.0494(9) Uani 1 1 d . . .
F3 F 0.2046(5) 0.3049(3) 0.2912(3) 0.0607(11) Uani 1 1 d . . .
F4 F -0.0223(5) 0.1573(6) 0.9396(5) 0.106(2) Uani 1 1 d . . .
F5 F 0.1174(6) 0.0840(4) 0.9179(4) 0.0963(18) Uani 1 1 d . . .
F6 F 0.1365(6) 0.1676(5) 1.0699(4) 0.0962(18) Uani 1 1 d . . .
C1 C 0.6491(5) 0.2488(4) 0.3671(4) 0.0218(9) Uani 1 1 d . . .
C2 C 0.5377(6) 0.2936(5) 0.2380(4) 0.0351(13) Uani 1 1 d . . .
H2 H 0.4768 0.2868 0.1723 0.042 Uiso 1 1 calc R U .
C3 C 0.6239(5) 0.3893(5) 0.3197(4) 0.0288(11) Uani 1 1 d . . .
H3 H 0.6349 0.4638 0.3231 0.035 Uiso 1 1 calc R U .
C4 C 0.8142(4) 0.4398(4) 0.4971(4) 0.0216(9) Uani 1 1 d . . .
H4A H 0.8399 0.5177 0.4982 0.026 Uiso 1 1 calc R U .
H4B H 0.8902 0.4167 0.4981 0.026 Uiso 1 1 calc R U .
C5 C 0.7921(5) 0.4416(4) 0.5948(4) 0.0207(9) Uani 1 1 d D . .
C6 C 0.6672(5) 0.4031(4) 0.5957(4) 0.0211(9) Uani 1 1 d D . .
C7 C 0.6420(5) 0.4561(4) 0.6893(4) 0.0243(10) Uani 1 1 d . . .
H7A H 0.7293 0.4964 0.7524 0.029 Uiso 1 1 calc R U .
H7B H 0.6063 0.5137 0.6778 0.029 Uiso 1 1 calc R U .
C8 C 0.4963(5) 0.2626(4) 0.6680(4) 0.0229(10) Uani 1 1 d . . .
C9 C 0.4036(5) 0.3187(4) 0.7779(4) 0.0292(11) Uani 1 1 d . . .
H9 H 0.3489 0.3170 0.8162 0.035 Uiso 1 1 calc R U .
C10 C 0.4920(5) 0.4122(4) 0.7806(4) 0.0256(10) Uani 1 1 d . . .
H10 H 0.5126 0.4889 0.8220 0.031 Uiso 1 1 calc R U .
C11 C 0.4839(6) 0.0870(5) 0.2030(4) 0.0353(12) Uani 1 1 d . . .
H11 H 0.4957 0.0352 0.2354 0.042 Uiso 1 1 calc R U .
C12 C 0.4045(8) 0.0447(6) 0.1020(5) 0.068(2) Uani 1 1 d . . .
H12A H 0.3906 0.0943 0.0673 0.082 Uiso 1 1 calc R U .
H12B H 0.3608 -0.0354 0.0636 0.082 Uiso 1 1 calc R U .
C13 C 0.3308(5) 0.1095(4) 0.6826(4) 0.0311(11) Uani 1 1 d . . .
H13 H 0.3360 0.0541 0.6282 0.037 Uiso 1 1 calc R U .
C14 C 0.2540(6) 0.0730(5) 0.7268(5) 0.0409(14) Uani 1 1 d . . .
H14A H 0.2461 0.1256 0.7816 0.049 Uiso 1 1 calc R U .
H14B H 0.2058 -0.0064 0.7044 0.049 Uiso 1 1 calc R U .
C15 C 0.9317(5) 0.3737(4) 0.7776(4) 0.0232(10) Uani 1 1 d . . .
C16 C 0.8358(4) 0.2793(4) 0.7785(4) 0.0219(9) Uani 1 1 d . . .
C17 C 0.8267(5) 0.1764(4) 0.7044(4) 0.0227(10) Uani 1 1 d . . .
C18 C 0.9180(4) 0.2081(4) 0.6585(3) 0.0185(9) Uani 1 1 d . . .
C19 C 0.9788(4) 0.3305(4) 0.6996(3) 0.0185(9) Uani 1 1 d . . .
C20 C 0.9880(6) 0.4935(4) 0.8539(4) 0.0310(11) Uani 1 1 d . . .
H20A H 0.9177 0.5093 0.8737 0.047 Uiso 1 1 calc R U .
H20B H 1.0195 0.5448 0.8214 0.047 Uiso 1 1 calc R U .
H20C H 1.0638 0.5057 0.9171 0.047 Uiso 1 1 calc R U .
C21 C 0.7693(6) 0.2837(5) 0.8537(4) 0.0348(12) Uani 1 1 d . . .
H21A H 0.8255 0.2775 0.9168 0.052 Uiso 1 1 calc R U .
H21B H 0.6804 0.2205 0.8193 0.052 Uiso 1 1 calc R U .
H21C H 0.7585 0.3560 0.8741 0.052 Uiso 1 1 calc R U .
C22 C 0.7460(6) 0.0572(5) 0.6863(4) 0.0322(11) Uani 1 1 d . . .
H22A H 0.7380 0.0043 0.6203 0.048 Uiso 1 1 calc R U .
H22B H 0.6558 0.0502 0.6816 0.048 Uiso 1 1 calc R U .
H22C H 0.7914 0.0391 0.7451 0.048 Uiso 1 1 calc R U .
C23 C 0.9528(5) 0.1307(4) 0.5863(4) 0.0276(11) Uani 1 1 d . . .
H23A H 1.0380 0.1278 0.6267 0.041 Uiso 1 1 calc R U .
H23B H 0.9627 0.1589 0.5322 0.041 Uiso 1 1 calc R U .
H23C H 0.8808 0.0542 0.5524 0.041 Uiso 1 1 calc R U .
C24 C 1.0898(5) 0.3988(4) 0.6798(4) 0.0276(11) Uani 1 1 d . . .
H24A H 1.0906 0.4752 0.6926 0.041 Uiso 1 1 calc R U .
H24B H 1.0753 0.3616 0.6064 0.041 Uiso 1 1 calc R U .
H24C H 1.1765 0.4044 0.7273 0.041 Uiso 1 1 calc R U .
C25 C 0.2114(6) 0.2240(4) 0.3287(4) 0.0329(12) Uani 1 1 d . . .
C26 C 0.1047(7) 0.1726(7) 0.9784(5) 0.0505(16) Uani 1 1 d . . .
C27 C 0.8252(7) 0.2244(6) 0.1863(6) 0.061(2) Uani 1 1 d . . .
H27A H 0.7625 0.2407 0.1346 0.092 Uiso 1 1 calc R U .
H27B H 0.7746 0.1594 0.1973 0.092 Uiso 1 1 calc R U .
H27C H 0.8899 0.2064 0.1600 0.092 Uiso 1 1 calc R U .
O7 O 0.8950(5) 0.3199(4) 0.2823(4) 0.0530(12) Uani 1 1 d D . .
C28 C 0.3656(10) 0.6114(10) -0.0428(8) 0.120(5) Uani 0.79(5) 1 d D U P
O8 O 0.4409(9) 0.7352(8) 0.0159(6) 0.111(4) Uani 0.79(5) 1 d D . P
O8' O 0.3656(10) 0.6114(10) -0.0428(8) 0.120(5) Uani 0.21(5) 1 d . . P
C28' C 0.4409(9) 0.7352(8) 0.0159(6) 0.111(4) Uani 0.21(5) 1 d . . P
H5 H 0.858(8) 0.501(6) 0.660(4) 0.133 Uiso 1 1 d D U .
H6 H 0.584(6) 0.373(8) 0.534(5) 0.133 Uiso 1 1 d D U .
H7 H 0.957(6) 0.291(6) 0.299(6) 0.07(2) Uiso 1 1 d D . .

loop_
_atom_site_aniso_label
_atom_site_aniso_U_11
_atom_site_aniso_U_22
_atom_site_aniso_U_33
_atom_site_aniso_U_23
_atom_site_aniso_U_13
_atom_site_aniso_U_12
Rh1 0.01847(17) 0.01723(18) 0.01540(17) 0.00681(13) 0.00728(13) 0.00936(13)
S1 0.0344(6) 0.0225(6) 0.0178(5) 0.0077(5) 0.0113(5) 0.0158(5)
S2 0.0215(6) 0.0189(6) 0.0258(6) 0.0031(5) 0.0111(5) 0.0077(5)
S3 0.0335(7) 0.0323(7) 0.0251(6) 0.0109(5) 0.0138(5) 0.0195(6)
S4 0.0358(7) 0.0449(8) 0.0219(6) 0.0098(6) 0.0107(5) 0.0216(6)
N1 0.025(2) 0.029(2) 0.0176(19) 0.0089(17) 0.0106(16) 0.0083(18)
N2 0.0198(19) 0.025(2) 0.024(2) 0.0145(17) 0.0081(16) 0.0077(16)
N3 0.028(2) 0.021(2) 0.022(2) 0.0088(16) 0.0147(17) 0.0155(17)
N4 0.0168(18) 0.022(2) 0.024(2) 0.0075(17) 0.0077(16) 0.0064(16)
O1 0.053(3) 0.050(3) 0.043(2) 0.031(2) 0.027(2) 0.032(2)
O2 0.049(3) 0.038(2) 0.043(2) 0.002(2) 0.007(2) 0.020(2)
O3 0.035(2) 0.047(2) 0.040(2) 0.0192(19) 0.0215(18) 0.0236(19)
O4 0.049(3) 0.081(3) 0.036(2) 0.034(2) 0.019(2) 0.033(3)
O5 0.136(6) 0.079(4) 0.076(4) 0.019(3) 0.070(4) 0.067(4)
O6 0.030(2) 0.089(4) 0.061(3) 0.045(3) -0.002(2) 0.016(2)
F1 0.074(3) 0.068(3) 0.080(3) 0.031(2) 0.062(3) 0.042(2)
F2 0.069(2) 0.0320(19) 0.0329(18) 0.0062(15) 0.0159(17) 0.0132(18)
F3 0.114(4) 0.041(2) 0.060(2) 0.036(2) 0.055(3) 0.040(2)
F4 0.043(3) 0.153(6) 0.126(5) 0.081(4) 0.034(3) 0.020(3)
F5 0.142(5) 0.049(3) 0.094(4) 0.015(3) 0.071(4) 0.021(3)
F6 0.113(4) 0.116(4) 0.065(3) 0.062(3) 0.037(3) 0.026(3)
C1 0.026(2) 0.025(2) 0.019(2) 0.0110(19) 0.0126(19) 0.011(2)
C2 0.049(3) 0.052(4) 0.028(3) 0.027(3) 0.022(3) 0.034(3)
C3 0.037(3) 0.037(3) 0.027(3) 0.023(2) 0.016(2) 0.023(2)
C4 0.019(2) 0.021(2) 0.021(2) 0.0109(19) 0.0054(18) 0.0043(19)
C5 0.031(2) 0.015(2) 0.018(2) 0.0046(18) 0.0093(19) 0.0131(19)
C6 0.027(2) 0.018(2) 0.027(2) 0.0125(19) 0.013(2) 0.016(2)
C7 0.027(2) 0.018(2) 0.027(2) 0.0054(19) 0.011(2) 0.011(2)
C8 0.024(2) 0.024(2) 0.025(2) 0.011(2) 0.0090(19) 0.015(2)
C9 0.034(3) 0.033(3) 0.030(3) 0.014(2) 0.018(2) 0.020(2)
C10 0.031(3) 0.021(2) 0.025(2) 0.003(2) 0.015(2) 0.012(2)
C11 0.039(3) 0.030(3) 0.023(3) 0.005(2) 0.009(2) 0.005(2)
C12 0.067(5) 0.040(4) 0.037(4) 0.005(3) -0.009(3) -0.018(3)
C13 0.031(3) 0.021(3) 0.043(3) 0.012(2) 0.019(2) 0.010(2)
C14 0.059(4) 0.028(3) 0.046(3) 0.013(3) 0.035(3) 0.020(3)
C15 0.021(2) 0.029(3) 0.017(2) 0.007(2) 0.0040(18) 0.014(2)
C16 0.019(2) 0.025(2) 0.021(2) 0.0117(19) 0.0050(18) 0.0091(19)
C17 0.028(2) 0.029(3) 0.021(2) 0.017(2) 0.011(2) 0.017(2)
C18 0.018(2) 0.021(2) 0.016(2) 0.0045(18) 0.0047(17) 0.0129(18)
C19 0.017(2) 0.020(2) 0.013(2) 0.0045(17) 0.0031(17) 0.0050(18)
C20 0.038(3) 0.024(3) 0.020(2) 0.001(2) 0.009(2) 0.010(2)
C21 0.045(3) 0.050(3) 0.024(3) 0.019(3) 0.022(2) 0.028(3)
C22 0.042(3) 0.032(3) 0.033(3) 0.018(2) 0.020(2) 0.019(2)
C23 0.032(3) 0.031(3) 0.023(2) 0.006(2) 0.012(2) 0.021(2)
C24 0.018(2) 0.029(3) 0.035(3) 0.013(2) 0.011(2) 0.007(2)
C25 0.046(3) 0.024(3) 0.037(3) 0.016(2) 0.027(3) 0.012(2)
C26 0.049(4) 0.071(5) 0.034(3) 0.021(3) 0.022(3) 0.021(4)
C27 0.039(4) 0.054(4) 0.068(5) 0.022(4) 0.005(3) 0.009(3)
O7 0.049(3) 0.044(3) 0.067(3) 0.025(2) 0.016(2) 0.026(2)
C28 0.075(6) 0.144(11) 0.080(7) 0.019(7) 0.032(5) -0.016(6)
O8 0.095(7) 0.161(10) 0.080(6) 0.050(6) 0.037(5) 0.052(7)
O8' 0.075(6) 0.144(11) 0.080(7) 0.019(7) 0.032(5) -0.016(6)
C28' 0.095(7) 0.161(10) 0.080(6) 0.050(6) 0.037(5) 0.052(7)

loop_
_atom_type_symbol
_atom_type_description
_atom_type_scat_dispersion_real
_atom_type_scat_dispersion_imag
_atom_type_scat_source
C C 0.0033 0.0016 'International Tables Vol C Tables 4.2.6.8 and 6.1.1.4'
H H 0.0000 0.0000 'International Tables Vol C Tables 4.2.6.8 and 6.1.1.4'
N N 0.0061 0.0033 'International Tables Vol C Tables 4.2.6.8 and 6.1.1.4'
O O 0.0106 0.0060 'International Tables Vol C Tables 4.2.6.8 and 6.1.1.4'
F F 0.0171 0.0103 'International Tables Vol C Tables 4.2.6.8 and 6.1.1.4'
S S 0.1246 0.1234 'International Tables Vol C Tables 4.2.6.8 and 6.1.1.4'
Rh Rh -1.1178 0.9187 'International Tables Vol C Tables 4.2.6.8 and 6.1.1.4'

loop_
_geom_angle_atom_site_label_1
_geom_angle_atom_site_label_2
_geom_angle_atom_site_label_3
_geom_angle
C19 Rh1 C16 63.50(16)
C19 Rh1 C17 63.48(17)
C16 Rh1 C17 38.17(17)
C19 Rh1 C15 38.05(16)
C16 Rh1 C15 37.41(17)
C17 Rh1 C15 63.08(18)
C19 Rh1 C6 122.29(17)
C16 Rh1 C6 117.44(17)
C17 Rh1 C6 153.30(17)
C15 Rh1 C6 104.30(18)
C19 Rh1 C5 90.69(17)
C16 Rh1 C5 120.92(17)
C17 Rh1 C5 151.50(18)
C15 Rh1 C5 89.34(17)
C6 Rh1 C5 35.67(17)
C19 Rh1 C18 37.83(16)
C16 Rh1 C18 62.88(16)
C17 Rh1 C18 37.32(16)
C15 Rh1 C18 62.74(16)
C6 Rh1 C18 159.62(17)
C5 Rh1 C18 124.81(17)
C19 Rh1 S2 153.99(12)
C16 Rh1 S2 93.89(12)
C17 Rh1 S2 90.92(13)
C15 Rh1 S2 127.49(13)
C6 Rh1 S2 78.45(13)
C5 Rh1 S2 113.05(13)
C18 Rh1 S2 121.81(12)
C19 Rh1 S1 103.82(12)
C16 Rh1 S1 144.20(13)
C17 Rh1 S1 106.07(13)
C15 Rh1 S1 141.86(12)
C6 Rh1 S1 97.82(13)
C5 Rh1 S1 91.01(12)
C18 Rh1 S1 86.40(11)
S2 Rh1 S1 86.94(4)
C1 S1 Rh1 107.93(16)
C8 S2 Rh1 103.49(17)
O1 S3 O2 116.2(3)
O1 S3 O3 114.8(2)
O2 S3 O3 113.5(2)
O1 S3 C25 104.2(2)
O2 S3 C25 102.9(3)
O3 S3 C25 103.0(2)
O5 S4 O6 115.5(4)
O5 S4 O4 113.8(3)
O6 S4 O4 113.6(3)
O5 S4 C26 103.8(4)
O6 S4 C26 103.4(3)
O4 S4 C26 105.0(3)
C1 N1 C2 108.8(4)
C1 N1 C11 124.2(4)
C2 N1 C11 127.0(4)
C1 N2 C3 108.1(4)
C1 N2 C4 123.3(4)
C3 N2 C4 128.1(4)
C8 N3 C10 110.2(4)
C8 N3 C7 127.9(4)
C10 N3 C7 121.7(4)
C8 N4 C9 108.9(4)
C8 N4 C13 124.7(4)
C9 N4 C13 126.4(4)
N2 C1 N1 107.1(4)
N2 C1 S1 125.3(4)
N1 C1 S1 127.5(4)
C3 C2 N1 107.0(4)
C3 C2 H2 126.5
N1 C2 H2 126.5
C2 C3 N2 108.9(5)
C2 C3 H3 125.5
N2 C3 H3 125.5
N2 C4 C5 113.1(4)
N2 C4 H4A 109.0
C5 C4 H4A 109.0
N2 C4 H4B 109.0
C5 C4 H4B 109.0
H4A C4 H4B 107.8
C6 C5 C4 123.9(4)
C6 C5 Rh1 72.2(3)
C4 C5 Rh1 114.8(3)
C6 C5 H5 112(7)
C4 C5 H5 117(7)
Rh1 C5 H5 107(6)
C5 C6 C7 121.7(4)
C5 C6 Rh1 72.2(3)
C7 C6 Rh1 111.1(3)
C5 C6 H6 123(6)
C7 C6 H6 108(6)
Rh1 C6 H6 116(6)
N3 C7 C6 114.8(4)
N3 C7 H7A 108.6
C6 C7 H7A 108.6
N3 C7 H7B 108.6
C6 C7 H7B 108.6
H7A C7 H7B 107.5
N3 C8 N4 106.7(4)
N3 C8 S2 129.6(4)
N4 C8 S2 123.7(4)
C10 C9 N4 107.1(4)
C10 C9 H9 126.4
N4 C9 H9 126.4
C9 C10 N3 107.1(4)
C9 C10 H10 126.4
N3 C10 H10 126.4
C12 C11 N1 124.1(6)
C12 C11 H11 118.0
N1 C11 H11 118.0
C11 C12 H12A 120.0
C11 C12 H12B 120.0
H12A C12 H12B 120.0
C14 C13 N4 125.2(5)
C14 C13 H13 117.4
N4 C13 H13 117.4
C13 C14 H14A 120.0
C13 C14 H14B 120.0
H14A C14 H14B 120.0
C16 C15 C19 107.9(4)
C16 C15 C20 125.8(4)
C19 C15 C20 125.7(4)
C16 C15 Rh1 70.4(3)
C19 C15 Rh1 69.9(2)
C20 C15 Rh1 131.9(3)
C15 C16 C17 108.3(4)
C15 C16 C21 126.2(5)
C17 C16 C21 125.0(4)
C15 C16 Rh1 72.2(3)
C17 C16 Rh1 71.2(2)
C21 C16 Rh1 128.7(3)
C18 C17 C16 107.9(4)
C18 C17 C22 125.6(4)
C16 C17 C22 126.3(4)
C18 C17 Rh1 72.5(2)
C16 C17 Rh1 70.6(2)
C22 C17 Rh1 126.8(3)
C17 C18 C19 108.1(4)
C17 C18 C23 126.8(4)
C19 C18 C23 125.0(4)
C17 C18 Rh1 70.1(2)
C19 C18 Rh1 69.4(2)
C23 C18 Rh1 129.0(3)
C18 C19 C15 107.6(4)
C18 C19 C24 125.4(4)
C15 C19 C24 126.0(4)
C18 C19 Rh1 72.8(2)
C15 C19 Rh1 72.1(2)
C24 C19 Rh1 129.4(3)
C15 C20 H20A 109.5
C15 C20 H20B 109.5
H20A C20 H20B 109.5
C15 C20 H20C 109.5
H20A C20 H20C 109.5
H20B C20 H20C 109.5
C16 C21 H21A 109.5
C16 C21 H21B 109.5
H21A C21 H21B 109.5
C16 C21 H21C 109.5
H21A C21 H21C 109.5
H21B C21 H21C 109.5
C17 C22 H22A 109.5
C17 C22 H22B 109.5
H22A C22 H22B 109.5
C17 C22 H22C 109.5
H22A C22 H22C 109.5
H22B C22 H22C 109.5
C18 C23 H23A 109.5
C18 C23 H23B 109.5
H23A C23 H23B 109.5
C18 C23 H23C 109.5
H23A C23 H23C 109.5
H23B C23 H23C 109.5
C19 C24 H24A 109.5
C19 C24 H24B 109.5
H24A C24 H24B 109.5
C19 C24 H24C 109.5
H24A C24 H24C 109.5
H24B C24 H24C 109.5
F2 C25 F1 106.5(5)
F2 C25 F3 106.9(5)
F1 C25 F3 108.0(4)
F2 C25 S3 111.8(4)
F1 C25 S3 112.6(4)
F3 C25 S3 110.9(4)
F6 C26 F4 108.8(6)
F6 C26 F5 105.4(7)
F4 C26 F5 107.8(7)
F6 C26 S4 113.3(5)
F4 C26 S4 111.5(5)
F5 C26 S4 109.7(5)
O7 C27 H27A 109.5
O7 C27 H27B 109.5
H27A C27 H27B 109.5
O7 C27 H27C 109.5
H27A C27 H27C 109.5
H27B C27 H27C 109.5
C27 O7 H7 87(5)

loop_
_geom_bond_atom_site_label_1
_geom_bond_atom_site_label_2
_geom_bond_distance
Rh1 C19 2.198(4)
Rh1 C16 2.203(4)
Rh1 C17 2.211(4)
Rh1 C15 2.228(5)
Rh1 C6 2.238(4)
Rh1 C5 2.239(4)
Rh1 C18 2.242(4)
Rh1 S2 2.3778(13)
Rh1 S1 2.3932(13)
S1 C1 1.702(5)
S2 C8 1.720(5)
S3 O1 1.430(4)
S3 O2 1.439(5)
S3 O3 1.450(4)
S3 C25 1.798(5)
S4 O5 1.415(5)
S4 O6 1.421(4)
S4 O4 1.426(4)
S4 C26 1.815(8)
N1 C1 1.360(6)
N1 C2 1.395(6)
N1 C11 1.412(7)
N2 C1 1.349(6)
N2 C3 1.394(6)
N2 C4 1.450(6)
N3 C8 1.326(6)
N3 C10 1.385(6)
N3 C7 1.474(6)
N4 C8 1.368(6)
N4 C9 1.385(6)
N4 C13 1.415(6)
F1 C25 1.335(7)
F2 C25 1.334(6)
F3 C25 1.342(6)
F4 C26 1.305(8)
F5 C26 1.336(8)
F6 C26 1.288(7)
C2 C3 1.320(8)
C2 H2 0.9500
C3 H3 0.9500
C4 C5 1.507(6)
C4 H4A 0.9900
C4 H4B 0.9900
C5 C6 1.371(7)
C5 H5 0.95(2)
C6 C7 1.499(6)
C6 H6 0.96(2)
C7 H7A 0.9900
C7 H7B 0.9900
C9 C10 1.347(7)
C9 H9 0.9500
C10 H10 0.9500
C11 C12 1.313(8)
C11 H11 0.9500
C12 H12A 0.9500
C12 H12B 0.9500
C13 C14 1.298(7)
C13 H13 0.9500
C14 H14A 0.9500
C14 H14B 0.9500
C15 C16 1.421(7)
C15 C19 1.443(6)
C15 C20 1.485(7)
C16 C17 1.443(7)
C16 C21 1.502(7)
C17 C18 1.425(6)
C17 C22 1.497(7)
C18 C19 1.440(6)
C18 C23 1.484(6)
C19 C24 1.490(6)
C20 H20A 0.9800
C20 H20B 0.9800
C20 H20C 0.9800
C21 H21A 0.9800
C21 H21B 0.9800
C21 H21C 0.9800
C22 H22A 0.9800
C22 H22B 0.9800
C22 H22C 0.9800
C23 H23A 0.9800
C23 H23B 0.9800
C23 H23C 0.9800
C24 H24A 0.9800
C24 H24B 0.9800
C24 H24C 0.9800
C27 O7 1.402(9)
C27 H27A 0.9800
C27 H27B 0.9800
C27 H27C 0.9800
O7 H7 0.90(4)
C28 O8 1.473(8)

loop_
_geom_torsion_atom_site_label_1
_geom_torsion_atom_site_label_2
_geom_torsion_atom_site_label_3
_geom_torsion_atom_site_label_4
_geom_torsion
C3 N2 C1 N1 2.1(5)
C4 N2 C1 N1 -169.9(4)
C3 N2 C1 S1 178.9(4)
C4 N2 C1 S1 6.9(6)
C2 N1 C1 N2 -1.6(5)
C11 N1 C1 N2 177.2(4)
C2 N1 C1 S1 -178.4(4)
C11 N1 C1 S1 0.5(7)
Rh1 S1 C1 N2 38.1(4)
Rh1 S1 C1 N1 -145.7(4)
C1 N1 C2 C3 0.5(6)
C11 N1 C2 C3 -178.3(5)
N1 C2 C3 N2 0.8(6)
C1 N2 C3 C2 -1.8(6)
C4 N2 C3 C2 169.6(5)
C1 N2 C4 C5 -69.7(6)
C3 N2 C4 C5 120.0(5)
N2 C4 C5 C6 -18.1(6)
N2 C4 C5 Rh1 66.4(4)
C4 C5 C6 C7 -147.4(4)
Rh1 C5 C6 C7 104.3(4)
C4 C5 C6 Rh1 108.3(4)
C8 N3 C7 C6 9.5(7)
C10 N3 C7 C6 -166.6(4)
C5 C6 C7 N3 -143.2(4)
Rh1 C6 C7 N3 -61.6(4)
C10 N3 C8 N4 -0.1(5)
C7 N3 C8 N4 -176.5(4)
C10 N3 C8 S2 -179.2(4)
C7 N3 C8 S2 4.4(7)
C9 N4 C8 N3 0.9(5)
C13 N4 C8 N3 179.8(4)
C9 N4 C8 S2 -179.9(3)
C13 N4 C8 S2 -1.1(6)
Rh1 S2 C8 N3 30.4(5)
Rh1 S2 C8 N4 -148.5(4)
C8 N4 C9 C10 -1.4(5)
C13 N4 C9 C10 179.8(5)
N4 C9 C10 N3 1.3(5)
C8 N3 C10 C9 -0.8(6)
C7 N3 C10 C9 175.9(4)
C1 N1 C11 C12 -170.7(7)
C2 N1 C11 C12 8.0(10)
C8 N4 C13 C14 174.5(5)
C9 N4 C13 C14 -6.9(9)
C19 C15 C16 C17 2.4(5)
C20 C15 C16 C17 -169.4(4)
Rh1 C15 C16 C17 62.5(3)
C19 C15 C16 C21 174.6(4)
C20 C15 C16 C21 2.7(7)
Rh1 C15 C16 C21 -125.4(5)
C19 C15 C16 Rh1 -60.0(3)
C20 C15 C16 Rh1 128.1(5)
C15 C16 C17 C18 0.3(5)
C21 C16 C17 C18 -172.0(4)
Rh1 C16 C17 C18 63.4(3)
C15 C16 C17 C22 174.9(4)
C21 C16 C17 C22 2.7(7)
Rh1 C16 C17 C22 -121.9(5)
C15 C16 C17 Rh1 -63.1(3)
C21 C16 C17 Rh1 124.6(5)
C16 C17 C18 C19 -2.9(5)
C22 C17 C18 C19 -177.6(4)
Rh1 C17 C18 C19 59.3(3)
C16 C17 C18 C23 173.4(4)
C22 C17 C18 C23 -1.3(7)
Rh1 C17 C18 C23 -124.5(4)
C16 C17 C18 Rh1 -62.2(3)
C22 C17 C18 Rh1 123.1(5)
C17 C18 C19 C15 4.4(5)
C23 C18 C19 C15 -172.0(4)
Rh1 C18 C19 C15 64.1(3)
C17 C18 C19 C24 173.8(4)
C23 C18 C19 C24 -2.5(7)
Rh1 C18 C19 C24 -126.5(4)
C17 C18 C19 Rh1 -59.7(3)
C23 C18 C19 Rh1 123.9(4)
C16 C15 C19 C18 -4.2(5)
C20 C15 C19 C18 167.7(4)
Rh1 C15 C19 C18 -64.6(3)
C16 C15 C19 C24 -173.6(4)
C20 C15 C19 C24 -1.7(7)
Rh1 C15 C19 C24 126.1(4)
C16 C15 C19 Rh1 60.3(3)
C20 C15 C19 Rh1 -127.8(5)
O1 S3 C25 F2 57.5(4)
O2 S3 C25 F2 179.1(4)
O3 S3 C25 F2 -62.7(4)
O1 S3 C25 F1 -62.4(4)
O2 S3 C25 F1 59.3(4)
O3 S3 C25 F1 177.5(4)
O1 S3 C25 F3 176.6(4)
O2 S3 C25 F3 -61.8(5)
O3 S3 C25 F3 56.4(5)
O5 S4 C26 F6 -66.2(6)
O6 S4 C26 F6 54.7(6)
O4 S4 C26 F6 174.0(5)
O5 S4 C26 F4 56.9(6)
O6 S4 C26 F4 177.8(5)
O4 S4 C26 F4 -62.9(6)
O5 S4 C26 F5 176.3(5)
O6 S4 C26 F5 -62.8(6)
O4 S4 C26 F5 56.5(6)
